data_2239626
loop_
_publ_author_name
'Salloum, D.'
'Gougeon, P.'
'Gall, P.'

_publ_section_title
;
 Na~4.25~Mo~15~S~19~: a novel ternary reduced molybdenum sulfide
 containing Mo~6~ and Mo~9~ clusters
;
_journal_coeditor_code RU2060
_journal_issue 6
_journal_name_full 'Acta Crystallographica Section E'
_journal_page_first i30
_journal_paper_doi 10.1107/S160053681401201X
_journal_volume 70
_journal_year 2014
_chemical_formula_iupac 'Na4.25 Mo15 S19'
_chemical_formula_sum 'Mo15 Na4.25 S19'
_chemical_formula_weight 2145.95
_chemical_name_systematic
;
Tetrasodium pentadecamolybdenum nonadecasulfide
;
_space_group_IT_number 176
_symmetry_cell_setting hexagonal
_symmetry_space_group_name_Hall '-P 6c'
_symmetry_space_group_name_H-M 'P 63/m'
_atom_sites_solution_primary direct
_atom_sites_solution_secondary difmap
_audit_creation_method SHELXL-97
_cell_angle_alpha 90.00
_cell_angle_beta 90.00
_cell_angle_gamma 120.00
_cell_formula_units_Z 2
_cell_length_a 9.53400(10)
_cell_length_b 9.53400(10)
_cell_length_c 18.9803(3)
_cell_measurement_reflns_used 16576
_cell_measurement_temperature 293(2)
_cell_measurement_theta_max 30.0
_cell_measurement_theta_min 2.15
_cell_volume 1494.11(3)
_computing_cell_refinement 'COLLECT (Nonius, 1998)'
_computing_data_collection 'COLLECT (Nonius, 1998)'
_computing_data_reduction 'EvalCCD (Duisenberg, 1998)'
_computing_molecular_graphics 'DIAMOND (Bergerhoff, 1996)'
_computing_publication_material 'SHELXL97 (Sheldrick, 2008)'
_computing_structure_refinement 'SHELXL97 (Sheldrick, 2008)'
_computing_structure_solution 'SIR97 (Altomare <i>et al.</i>, 1999)'
_diffrn_ambient_temperature 293(2)
_diffrn_measured_fraction_theta_full 0.995
_diffrn_measured_fraction_theta_max 0.995
_diffrn_measurement_device_type 'Nonius KappaCCD'
_diffrn_measurement_method '\f scans (\k = 0) + additional \w scans'
_diffrn_radiation_monochromator graphite
_diffrn_radiation_source 'fine-focus sealed tube'
_diffrn_radiation_type MoK\a
_diffrn_radiation_wavelength 0.71069
_diffrn_reflns_av_R_equivalents 0.0848
_diffrn_reflns_av_sigmaI/netI 0.0306
_diffrn_reflns_limit_h_max 13
_diffrn_reflns_limit_h_min -12
_diffrn_reflns_limit_k_max 11
_diffrn_reflns_limit_k_min -13
_diffrn_reflns_limit_l_max 26
_diffrn_reflns_limit_l_min -22
_diffrn_reflns_number 16576
_diffrn_reflns_theta_full 29.99
_diffrn_reflns_theta_max 29.99
_diffrn_reflns_theta_min 2.15
_exptl_absorpt_coefficient_mu 7.443
_exptl_absorpt_correction_T_max 0.5914
_exptl_absorpt_correction_T_min 0.3631
_exptl_absorpt_correction_type analytical
_exptl_absorpt_process_details '(de Meulenaar & Tompa, 1965)'
_exptl_crystal_colour black
_exptl_crystal_density_diffrn 4.770
_exptl_crystal_density_method 'not measured'
_exptl_crystal_description 'multi-faceted crystal'
_exptl_crystal_F_000 1962
_exptl_crystal_size_max 0.180
_exptl_crystal_size_mid 0.141
_exptl_crystal_size_min 0.080
_refine_diff_density_max 1.508
_refine_diff_density_min -1.851
_refine_ls_extinction_coef 0.00266(19)
_refine_ls_extinction_expression Fc^*^=kFc[1+0.001xFc^2^\l^3^/sin(2\q)]^-1/4^
_refine_ls_extinction_method 'SHELXL97 (Sheldrick, 2008)'
_refine_ls_goodness_of_fit_ref 1.130
_refine_ls_matrix_type full
_refine_ls_number_parameters 66
_refine_ls_number_reflns 1500
_refine_ls_number_restraints 0
_refine_ls_restrained_S_all 1.130
_refine_ls_R_factor_all 0.0354
_refine_ls_R_factor_gt 0.0304
_refine_ls_shift/su_max 0.001
_refine_ls_shift/su_mean 0.000
_refine_ls_structure_factor_coef Fsqd
_refine_ls_weighting_details 'calc w=1/[\s^2^(Fo^2^)+(0.0337P)^2^+5.1576P] where P=(Fo^2^+2Fc^2^)/3'
_refine_ls_weighting_scheme calc
_refine_ls_wR_factor_gt 0.0755
_refine_ls_wR_factor_ref 0.0787
_reflns_number_gt 1322
_reflns_number_total 1500
_reflns_threshold_expression I>2sigma(I)
_cod_data_source_file ru2060sup1.cf
_cod_data_source_block I
_cod_database_code 2239626
_cod_database_fobs_code 2239626

loop_
_symmetry_equiv_pos_as_xyz
'x, y, z'
'-x, -y, z+1/2'
'-y, x-y, z'
'-x+y, -x, z'
'x-y, x, z+1/2'
'y, -x+y, z+1/2'
'-x, -y, -z'
'x, y, -z-1/2'
'y, -x+y, -z'
'x-y, x, -z'
'-x+y, -x, -z-1/2'
'-y, x-y, -z-1/2'

loop_
_atom_site_type_symbol
_atom_site_label
_atom_site_fract_x
_atom_site_fract_y
_atom_site_fract_z
_atom_site_U_iso_or_equiv
_atom_site_adp_type
_atom_site_calc_flag
_atom_site_refinement_flags
_atom_site_occupancy
_atom_site_symmetry_multiplicity
Mo Mo1 0.84424(3) 0.01344(3) -0.058496(18) 0.01072(12) Uani d . 1 1
Mo Mo2 0.50077(4) -0.18303(4) 0.131678(19) 0.01177(12) Uani d . 1 1
Mo Mo3 0.34797(5) -0.16448(5) 0.2500 0.01301(13) Uani d S 1 2
S S1 0.71650(10) 0.02755(11) 0.05118(5) 0.01268(18) Uani d . 1 1
S S2 0.36949(11) -0.01601(11) 0.13948(5) 0.01344(19) Uani d . 1 1
S S3 0.05126(16) -0.30754(17) 0.2500 0.0171(3) Uani d S 1 2
S S4 0.0000 0.0000 -0.15617(9) 0.0184(3) Uani d S 1 3
S S5 0.3333 -0.3333 0.03365(9) 0.0156(3) Uani d S 1 3
Na Na2 0.7703(5) -0.0623(4) -0.2500 0.0283(12) Uani d SP 0.751(12) 2
Na Na1 0.3333 -0.3333 -0.1085(3) 0.0789(17) Uani d S 1 3

loop_
_atom_site_aniso_label
_atom_site_aniso_U_11
_atom_site_aniso_U_22
_atom_site_aniso_U_33
_atom_site_aniso_U_12
_atom_site_aniso_U_13
_atom_site_aniso_U_23
Mo1 0.01252(16) 0.01051(16) 0.00816(19) 0.00505(11) 0.00061(10) -0.00031(9)
Mo2 0.01434(17) 0.01410(17) 0.00778(19) 0.00778(12) -0.00017(10) -0.00005(10)
Mo3 0.0153(2) 0.0159(2) 0.0075(2) 0.00754(17) 0.000 0.000
S1 0.0121(4) 0.0138(4) 0.0121(4) 0.0064(3) 0.0013(3) 0.0005(3)
S2 0.0154(4) 0.0143(4) 0.0112(4) 0.0079(3) 0.0001(3) 0.0008(3)
S3 0.0185(6) 0.0198(6) 0.0133(7) 0.0098(5) 0.000 0.000
S4 0.0228(5) 0.0228(5) 0.0095(8) 0.0114(2) 0.000 0.000
S5 0.0187(4) 0.0187(4) 0.0093(7) 0.0094(2) 0.000 0.000
Na2 0.040(2) 0.0256(19) 0.026(2) 0.0218(16) 0.000 0.000
Na1 0.109(3) 0.109(3) 0.018(2) 0.0547(14) 0.000 0.000

loop_
_atom_type_symbol
_atom_type_description
_atom_type_scat_dispersion_real
_atom_type_scat_dispersion_imag
_atom_type_scat_source
Na Na 0.0362 0.0249 'International Tables Vol C Tables 4.2.6.8 and 6.1.1.4'
S S 0.1246 0.1234 'International Tables Vol C Tables 4.2.6.8 and 6.1.1.4'
Mo Mo -1.6832 0.6857 'International Tables Vol C Tables 4.2.6.8 and 6.1.1.4'

loop_
_geom_angle_atom_site_label_1
_geom_angle_atom_site_label_2
_geom_angle_atom_site_label_3
_geom_angle_site_symmetry_1
_geom_angle_site_symmetry_3
_geom_angle
S4 Mo1 S1 1_655 . 171.81(4)
S4 Mo1 S1 1_655 10_545 90.83(2)
S1 Mo1 S1 . 10_545 89.17(2)
S4 Mo1 S1 1_655 9_665 90.20(2)
S1 Mo1 S1 . 9_665 88.56(2)
S1 Mo1 S1 10_545 9_665 171.12(4)
S4 Mo1 S2 1_655 7_655 93.04(4)
S1 Mo1 S2 . 7_655 95.15(3)
S1 Mo1 S2 10_545 7_655 91.20(3)
S1 Mo1 S2 9_665 7_655 97.55(3)
S4 Mo1 Mo1 1_655 4_765 56.21(2)
S1 Mo1 Mo1 . 4_765 116.82(2)
S1 Mo1 Mo1 10_545 4_765 117.37(2)
S1 Mo1 Mo1 9_665 4_765 56.53(2)
S2 Mo1 Mo1 7_655 4_765 135.73(2)
S4 Mo1 Mo1 1_655 3_645 56.21(2)
S1 Mo1 Mo1 . 3_645 117.46(2)
S1 Mo1 Mo1 10_545 3_645 57.48(2)
S1 Mo1 Mo1 9_665 3_645 116.43(2)
S2 Mo1 Mo1 7_655 3_645 131.85(2)
Mo1 Mo1 Mo1 4_765 3_645 60.0
S4 Mo1 Mo1 1_655 9_665 116.37(2)
S1 Mo1 Mo1 . 9_665 56.60(2)
S1 Mo1 Mo1 10_545 9_665 115.84(3)
S1 Mo1 Mo1 9_665 9_665 56.08(2)
S2 Mo1 Mo1 7_655 9_665 138.14(2)
Mo1 Mo1 Mo1 4_765 9_665 60.241(8)
Mo1 Mo1 Mo1 3_645 9_665 90.0
S4 Mo1 Mo1 1_655 10_545 116.37(2)
S1 Mo1 Mo1 . 10_545 57.27(2)
S1 Mo1 Mo1 10_545 10_545 56.34(2)
S1 Mo1 Mo1 9_665 10_545 115.54(3)
S2 Mo1 Mo1 7_655 10_545 134.12(2)
Mo1 Mo1 Mo1 4_765 10_545 90.0
Mo1 Mo1 Mo1 3_645 10_545 60.241(8)
Mo1 Mo1 Mo1 9_665 10_545 59.518(16)
S4 Mo1 Na2 1_655 . 45.53(6)
S1 Mo1 Na2 . . 142.51(6)
S1 Mo1 Na2 10_545 . 83.36(6)
S1 Mo1 Na2 9_665 . 103.55(6)
S2 Mo1 Na2 7_655 . 48.59(6)
Mo1 Mo1 Na2 4_765 . 99.04(6)
Mo1 Mo1 Na2 3_645 . 88.97(5)
Mo1 Mo1 Na2 9_665 . 156.07(6)
Mo1 Mo1 Na2 10_545 . 137.75(5)
S5 Mo2 S2 . . 91.79(2)
S5 Mo2 S2 . 4_655 90.96(2)
S2 Mo2 S2 . 4_655 172.09(4)
S5 Mo2 S1 . . 92.26(3)
S2 Mo2 S1 . . 89.86(3)
S2 Mo2 S1 4_655 . 97.44(3)
S5 Mo2 S3 . 4_655 170.70(4)
S2 Mo2 S3 . 4_655 86.62(4)
S2 Mo2 S3 4_655 4_655 89.47(4)
S1 Mo2 S3 . 4_655 96.89(3)
S5 Mo2 Mo2 . 4_655 56.76(2)
S2 Mo2 Mo2 . 4_655 118.56(2)
S2 Mo2 Mo2 4_655 4_655 57.44(2)
S1 Mo2 Mo2 . 4_655 136.00(2)
S3 Mo2 Mo2 4_655 4_655 116.29(3)
S5 Mo2 Mo2 . 3_545 56.76(2)
S2 Mo2 Mo2 . 3_545 58.68(2)
S2 Mo2 Mo2 4_655 3_545 117.32(2)
S1 Mo2 Mo2 . 3_545 131.42(2)
S3 Mo2 Mo2 4_655 3_545 115.08(3)
Mo2 Mo2 Mo2 4_655 3_545 60.0
S5 Mo2 Mo3 . 4_655 118.14(2)
S2 Mo2 Mo3 . 4_655 115.63(3)
S2 Mo2 Mo3 4_655 4_655 56.66(2)
S1 Mo2 Mo3 . 4_655 137.83(3)
S3 Mo2 Mo3 4_655 4_655 54.99(3)
Mo2 Mo2 Mo3 4_655 4_655 61.444(11)
Mo2 Mo2 Mo3 3_545 4_655 90.670(10)
S5 Mo2 Mo3 . . 117.29(2)
S2 Mo2 Mo3 . . 56.69(2)
S2 Mo2 Mo3 4_655 . 115.55(3)
S1 Mo2 Mo3 . . 133.65(3)
S3 Mo2 Mo3 4_655 . 54.52(3)
Mo2 Mo2 Mo3 4_655 . 90.184(10)
Mo2 Mo2 Mo3 3_545 . 60.600(11)
Mo3 Mo2 Mo3 4_655 . 58.940(16)
S3 Mo3 S3 4_655 . 173.69(4)
S3 Mo3 S2 4_655 8_556 89.88(3)
S3 Mo3 S2 . 8_556 93.48(3)
S3 Mo3 S2 4_655 . 89.88(3)
S3 Mo3 S2 . . 93.48(3)
S2 Mo3 S2 8_556 . 115.45(4)
S3 Mo3 Mo3 4_655 3_545 117.00(4)
S3 Mo3 Mo3 . 3_545 56.69(4)
S2 Mo3 Mo3 8_556 3_545 118.47(2)
S2 Mo3 Mo3 . 3_545 118.47(2)
S3 Mo3 Mo3 4_655 4_655 57.00(4)
S3 Mo3 Mo3 . 4_655 116.69(4)
S2 Mo3 Mo3 8_556 4_655 116.54(2)
S2 Mo3 Mo3 . 4_655 116.54(2)
Mo3 Mo3 Mo3 3_545 4_655 60.0
S3 Mo3 Mo2 4_655 3_545 117.827(15)
S3 Mo3 Mo2 . 3_545 60.149(14)
S2 Mo3 Mo2 8_556 3_545 150.01(3)
S2 Mo3 Mo2 . 3_545 57.58(2)
Mo3 Mo3 Mo2 3_545 3_545 60.944(12)
Mo3 Mo3 Mo2 4_655 3_545 89.804(10)
S3 Mo3 Mo2 4_655 12_546 117.827(15)
S3 Mo3 Mo2 . 12_546 60.149(14)
S2 Mo3 Mo2 8_556 12_546 57.58(2)
S2 Mo3 Mo2 . 12_546 150.01(3)
Mo3 Mo3 Mo2 3_545 12_546 60.944(12)
Mo3 Mo3 Mo2 4_655 12_546 89.804(10)
Mo2 Mo3 Mo2 3_545 12_546 112.05(2)
S3 Mo3 Mo2 4_655 8_556 59.911(14)
S3 Mo3 Mo2 . 8_556 117.957(16)
S2 Mo3 Mo2 8_556 8_556 56.42(2)
S2 Mo3 Mo2 . 8_556 146.91(3)
Mo3 Mo3 Mo2 3_545 8_556 89.333(10)
Mo3 Mo3 Mo2 4_655 8_556 60.116(12)
Mo2 Mo3 Mo2 3_545 8_556 146.475(18)
Mo2 Mo3 Mo2 12_546 8_556 57.956(12)
S3 Mo3 Mo2 4_655 . 59.911(14)
S3 Mo3 Mo2 . . 117.957(16)
S2 Mo3 Mo2 8_556 . 146.91(3)
S2 Mo3 Mo2 . . 56.42(2)
Mo3 Mo3 Mo2 3_545 . 89.333(10)
Mo3 Mo3 Mo2 4_655 . 60.116(12)
Mo2 Mo3 Mo2 3_545 . 57.956(12)
Mo2 Mo3 Mo2 12_546 . 146.475(18)
Mo2 Mo3 Mo2 8_556 . 110.679(19)
S3 Mo3 Na2 4_655 7_655 117.20(8)
S3 Mo3 Na2 . 7_655 69.11(8)
S2 Mo3 Na2 8_556 7_655 61.70(3)
S2 Mo3 Na2 . 7_655 61.70(3)
Mo3 Mo3 Na2 3_545 7_655 125.80(8)
Mo3 Mo3 Na2 4_655 7_655 174.20(8)
Mo2 Mo3 Na2 3_545 7_655 93.43(4)
Mo2 Mo3 Na2 12_546 7_655 93.43(4)
Mo2 Mo3 Na2 8_556 7_655 117.90(3)
Mo2 Mo3 Na2 . 7_655 117.90(3)
Mo1 S1 Mo1 . 9_665 67.06(3)
Mo1 S1 Mo1 . 10_545 66.65(3)
Mo1 S1 Mo1 9_665 10_545 65.99(3)
Mo1 S1 Mo2 . . 134.06(4)
Mo1 S1 Mo2 9_665 . 130.92(4)
Mo1 S1 Mo2 10_545 . 82.94(3)
Mo1 S1 Na1 . 7_655 127.79(8)
Mo1 S1 Na1 9_665 7_655 97.39(3)
Mo1 S1 Na1 10_545 7_655 153.45(7)
Mo2 S1 Na1 . 7_655 94.64(6)
Mo2 S2 Mo3 . . 66.88(3)
Mo2 S2 Mo2 . 3_545 63.88(2)
Mo3 S2 Mo2 . 3_545 65.76(2)
Mo2 S2 Mo1 . 7_655 129.13(4)
Mo3 S2 Mo1 . 7_655 132.33(4)
Mo2 S2 Mo1 3_545 7_655 82.07(3)
Mo2 S2 Na2 . 7_655 133.09(7)
Mo3 S2 Na2 . 7_655 66.52(6)
Mo2 S2 Na2 3_545 7_655 100.94(8)
Mo1 S2 Na2 7_655 7_655 87.68(6)
Mo2 S2 Na1 . 7_655 101.03(3)
Mo3 S2 Na1 . 7_655 122.15(9)
Mo2 S2 Na1 3_545 7_655 160.14(7)
Mo1 S2 Na1 7_655 7_655 100.15(7)
Na2 S2 Na1 7_655 7_655 98.88(10)
Mo3 S3 Mo3 3_545 . 66.31(4)
Mo3 S3 Na2 3_545 10_445 157.19(11)
Mo3 S3 Na2 . 10_445 136.50(11)
Mo3 S3 Mo2 3_545 12_546 65.57(3)
Mo3 S3 Mo2 . 12_546 64.86(3)
Na2 S3 Mo2 10_445 12_546 119.39(3)
Mo3 S3 Mo2 3_545 3_545 65.57(3)
Mo3 S3 Mo2 . 3_545 64.86(3)
Na2 S3 Mo2 10_445 3_545 119.39(3)
Mo2 S3 Mo2 12_546 3_545 119.89(5)
Mo3 S3 Na2 3_545 7_655 128.66(8)
Mo3 S3 Na2 . 7_655 62.35(7)
Na2 S3 Na2 10_445 7_655 74.15(16)
Mo2 S3 Na2 12_546 7_655 92.16(5)
Mo2 S3 Na2 3_545 7_655 92.16(5)
Mo1 S4 Mo1 4_665 1_455 67.58(5)
Mo1 S4 Mo1 4_665 3_545 67.58(5)
Mo1 S4 Mo1 1_455 3_545 67.58(5)
Mo1 S4 Na2 4_665 1_455 151.15(7)
Mo1 S4 Na2 1_455 1_455 93.82(5)
Mo1 S4 Na2 3_545 1_455 127.12(7)
Mo1 S4 Na2 4_665 3_545 127.12(7)
Mo1 S4 Na2 1_455 3_545 151.15(7)
Mo1 S4 Na2 3_545 3_545 93.82(5)
Na2 S4 Na2 1_455 3_545 79.75(9)
Mo1 S4 Na2 4_665 4_665 93.82(5)
Mo1 S4 Na2 1_455 4_665 127.12(7)
Mo1 S4 Na2 3_545 4_665 151.15(7)
Na2 S4 Na2 1_455 4_665 79.75(9)
Na2 S4 Na2 3_545 4_665 79.75(9)
Mo2 S5 Mo2 3_545 . 66.48(4)
Mo2 S5 Mo2 3_545 4_655 66.48(4)
Mo2 S5 Mo2 . 4_655 66.48(4)
Mo2 S5 Na1 3_545 . 140.73(3)
Mo2 S5 Na1 . . 140.73(3)
Mo2 S5 Na1 4_655 . 140.73(3)
S3 Na2 S4 9_655 1_655 89.92(9)
S3 Na2 S4 9_655 8_655 89.92(9)
S4 Na2 S4 1_655 8_655 84.49(12)
S3 Na2 S2 9_655 2_654 112.74(10)
S4 Na2 S2 1_655 2_654 154.21(15)
S4 Na2 S2 8_655 2_654 83.46(4)
S3 Na2 S2 9_655 7_655 112.74(10)
S4 Na2 S2 1_655 7_655 83.46(4)
S4 Na2 S2 8_655 7_655 154.21(15)
S2 Na2 S2 2_654 7_655 97.94(11)
S3 Na2 Mo3 9_655 7_655 145.61(16)
S4 Na2 Mo3 1_655 7_655 114.79(9)
S4 Na2 Mo3 8_655 7_655 114.79(9)
S2 Na2 Mo3 2_654 7_655 51.78(6)
S2 Na2 Mo3 7_655 7_655 51.78(6)
S3 Na2 S3 9_655 7_655 165.85(15)
S4 Na2 S3 1_655 7_655 79.65(9)
S4 Na2 S3 8_655 7_655 79.65(9)
S2 Na2 S3 2_654 7_655 75.81(8)
S2 Na2 S3 7_655 7_655 75.81(8)
Mo3 Na2 S3 7_655 7_655 48.54(6)
S3 Na2 Na2 9_655 4_765 119.90(13)
S4 Na2 Na2 1_655 4_765 50.13(5)
S4 Na2 Na2 8_655 4_765 50.13(5)
S2 Na2 Na2 2_654 4_765 105.50(12)
S2 Na2 Na2 7_655 4_765 105.50(12)
Mo3 Na2 Na2 7_655 4_765 94.49(15)
S3 Na2 Na2 7_655 4_765 45.95(11)
S3 Na2 Na2 9_655 3_645 59.90(13)
S4 Na2 Na2 1_655 3_645 50.13(5)
S4 Na2 Na2 8_655 3_645 50.13(5)
S2 Na2 Na2 2_654 3_645 130.76(6)
S2 Na2 Na2 7_655 3_645 130.76(6)
Mo3 Na2 Na2 7_655 3_645 154.49(15)
S3 Na2 Na2 7_655 3_645 105.95(11)
Na2 Na2 Na2 4_765 3_645 60.0
S3 Na2 Mo1 9_655 . 97.96(5)
S4 Na2 Mo1 1_655 . 40.65(3)
S4 Na2 Mo1 8_655 . 124.10(12)
S2 Na2 Mo1 2_654 . 139.27(11)
S2 Na2 Mo1 7_655 . 43.72(2)
Mo3 Na2 Mo1 7_655 . 87.79(5)
S3 Na2 Mo1 7_655 . 80.39(5)
Na2 Na2 Mo1 4_765 . 79.33(6)
Na2 Na2 Mo1 3_645 . 87.34(5)
S3 Na2 Mo1 9_655 8 97.96(5)
S4 Na2 Mo1 1_655 8 124.10(12)
S4 Na2 Mo1 8_655 8 40.65(3)
S2 Na2 Mo1 2_654 8 43.72(2)
S2 Na2 Mo1 7_655 8 139.27(11)
Mo3 Na2 Mo1 7_655 8 87.79(5)
S3 Na2 Mo1 7_655 8 80.39(5)
Na2 Na2 Mo1 4_765 8 79.33(6)
Na2 Na2 Mo1 3_645 8 87.34(5)
Mo1 Na2 Mo1 . 8 157.78(11)
S5 Na1 S2 . 9 100.69(9)
S5 Na1 S2 . 7_655 100.69(9)
S2 Na1 S2 9 7_655 116.64(6)
S5 Na1 S2 . 10_545 100.69(9)
S2 Na1 S2 9 10_545 116.64(6)
S2 Na1 S2 7_655 10_545 116.64(6)
S5 Na1 S1 . 7_655 71.10(8)
S2 Na1 S1 9 7_655 66.58(2)
S2 Na1 S1 7_655 7_655 65.67(2)
S2 Na1 S1 10_545 7_655 171.77(17)
S5 Na1 S1 . 9 71.10(8)
S2 Na1 S1 9 9 65.67(2)
S2 Na1 S1 7_655 9 171.77(17)
S2 Na1 S1 10_545 9 66.58(2)
S1 Na1 S1 7_655 9 110.03(8)
S5 Na1 S1 . 10_545 71.10(8)
S2 Na1 S1 9 10_545 171.77(17)
S2 Na1 S1 7_655 10_545 66.58(2)
S2 Na1 S1 10_545 10_545 65.67(2)
S1 Na1 S1 7_655 10_545 110.03(8)
S1 Na1 S1 9 10_545 110.03(8)

loop_
_geom_bond_atom_site_label_1
_geom_bond_atom_site_label_2
_geom_bond_site_symmetry_2
_geom_bond_distance
Mo1 S4 1_655 2.4184(14)
Mo1 S1 . 2.4492(10)
Mo1 S1 10_545 2.4565(9)
Mo1 S1 9_665 2.4830(9)
Mo1 S2 7_655 2.5624(10)
Mo1 Mo1 4_765 2.6900(5)
Mo1 Mo1 3_645 2.6900(5)
Mo1 Mo1 9_665 2.7098(6)
Mo1 Mo1 10_545 2.7098(6)
Mo1 Na2 . 3.7042(8)
Mo2 S5 . 2.4033(13)
Mo2 S2 . 2.4733(9)
Mo2 S2 4_655 2.5070(9)
Mo2 S1 . 2.5429(10)
Mo2 S3 4_655 2.5947(8)
Mo2 Mo2 4_655 2.6349(5)
Mo2 Mo2 3_545 2.6349(5)
Mo2 Mo3 4_655 2.7081(4)
Mo2 Mo3 . 2.7303(4)
Mo3 S3 4_655 2.4419(14)
Mo3 S3 . 2.4504(14)
Mo3 S2 8_556 2.4810(10)
Mo3 S2 . 2.4810(10)
Mo3 Mo3 3_545 2.6756(7)
Mo3 Mo3 4_655 2.6756(7)
Mo3 Mo2 3_545 2.7081(4)
Mo3 Mo2 12_546 2.7081(4)
Mo3 Mo2 8_556 2.7303(4)
Mo3 Na2 7_655 2.896(3)
S1 Mo1 9_665 2.4565(9)
S1 Mo1 10_545 2.4830(9)
S1 Na1 7_655 3.3609(19)
S2 Mo2 3_545 2.5070(9)
S2 Mo1 7_655 2.5624(10)
S2 Na2 7_655 2.781(2)
S2 Na1 7_655 3.1669(13)
S3 Mo3 3_545 2.4419(14)
S3 Na2 10_445 2.538(4)
S3 Mo2 12_546 2.5947(8)
S3 Mo2 3_545 2.5947(8)
S3 Na2 7_655 3.055(4)
S4 Mo1 4_665 2.4184(14)
S4 Mo1 1_455 2.4184(14)
S4 Mo1 3_545 2.4184(14)
S4 Na2 1_455 2.649(3)
S4 Na2 3_545 2.649(3)
S4 Na2 4_665 2.649(3)
S5 Mo2 3_545 2.4033(13)
S5 Mo2 4_655 2.4033(13)
S5 Na1 . 2.699(5)
Na2 S3 9_655 2.538(4)
Na2 S4 1_655 2.649(3)
Na2 S4 8_655 2.649(3)
Na2 S2 2_654 2.781(2)
Na2 S2 7_655 2.781(2)
Na2 Mo3 7_655 2.896(3)
Na2 S3 7_655 3.055(4)
Na2 Na2 4_765 3.397(6)
Na2 Na2 3_645 3.397(6)
Na2 Mo1 8 3.7042(8)
Na1 S2 9 3.1669(13)
Na1 S2 7_655 3.1669(13)
Na1 S2 10_545 3.1669(13)
Na1 S1 7_655 3.3609(19)
Na1 S1 9 3.3609(19)
Na1 S1 10_545 3.3609(19)
